data_7200085
loop_
_publ_author_name
'Kendrick, John'
'Gourlay, Matthew D.'
'Neumann, Marcus A.'
'Leusen, Frank J. J.'

_publ_section_title
;
 Predicting spontaneous racemate resolution using recent developments in
 crystal structure prediction
;
_journal_issue 11
_journal_name_full CrystEngComm
_journal_page_first 2391
_journal_page_last 2399
_journal_paper_doi 10.1039/b909038j
_journal_volume 11
_journal_year 2009
_space_group_IT_number 61
_symmetry_cell_setting orthorhombic
_symmetry_Int_Tables_number 61
_symmetry_space_group_name_Hall '-P 2ac 2ab'
_symmetry_space_group_name_H-M 'P b c a'
_cell_angle_alpha 90.000000
_cell_angle_beta 90.000000
_cell_angle_gamma 90.000000
_cell_length_a 10.391986
_cell_length_b 10.695752
_cell_length_c 9.111096
_cell_volume 1012.699
_cod_data_source_file 4HMO_racemic.cif
_cod_data_source_block 4HMO_R_18
_cod_struct_determination_method theoretical
_cod_database_code 7200085

loop_
_symmetry_equiv_pos_site_id
_symmetry_equiv_pos_as_xyz
1 x,y,z
2 -x+1/2,-y,z+1/2
3 -x,y+1/2,-z+1/2
4 x+1/2,-y+1/2,-z
5 -x,-y,-z
6 x+1/2,y,-z+1/2
7 x,-y+1/2,z+1/2
8 -x+1/2,y+1/2,z

loop_
_atom_site_label
_atom_site_type_symbol
_atom_site_fract_x
_atom_site_fract_y
_atom_site_fract_z
C106 C 0.426252 1.894783 0.267765
C107 C 0.367448 1.762357 0.257043
O108 O 0.443974 1.683787 0.355080
C109 C 0.544151 1.752749 0.408043
N110 N 0.542762 1.868705 0.351272
O111 O 0.622144 1.708097 0.496697
C112 C 0.339569 1.990270 0.344595
O113 O 0.312237 1.957764 0.493493
H114 H 0.450331 1.930838 0.158248
H115 H 0.235058 1.902914 0.498714
H116 H 0.374035 1.722875 0.146628
H117 H 0.602140 1.937066 0.394134
H118 H 0.387956 2.081515 0.346239
H119 H 0.267910 1.758728 0.295983
H120 H 0.250237 2.000770 0.281371
